data_4082135
loop_
_publ_author_name
'Zhang, Jian'
'Zheng, Fangrui'
'Xie, Zuowei'

_publ_section_title
;
 Synthesis and Characterization of 14-Vertex Carboranes
;
_journal_issue 24
_journal_name_full Organometallics
_journal_page_first 7399
_journal_paper_doi 10.1021/om4009235
_journal_volume 32
_journal_year 2013
_chemical_formula_sum 'C6 H22 B12 Si'
_chemical_formula_weight 252.05
_chemical_name_systematic
;

 ?

;
_space_group_IT_number 61
_symmetry_cell_setting orthorhombic
_symmetry_space_group_name_Hall '-P 2ac 2ab'
_symmetry_space_group_name_H-M 'P b c a'
_atom_sites_solution_hydrogens geom
_atom_sites_solution_primary direct
_atom_sites_solution_secondary difmap
_audit_creation_method SHELXL-97
_cell_angle_alpha 90.00
_cell_angle_beta 90.00
_cell_angle_gamma 90.00
_cell_formula_units_Z 8
_cell_length_a 13.401(2)
_cell_length_b 14.041(3)
_cell_length_c 16.643(3)
_cell_measurement_reflns_used 999
_cell_measurement_temperature 293(2)
_cell_measurement_theta_max 19.20
_cell_measurement_theta_min 2.43
_cell_volume 3131.6(10)
_computing_cell_refinement 'BRUKER SMART CCD DIFFRACTOMETER'
_computing_data_collection 'BRUKER SMART CCD DIFFRACTOMETER'
_computing_data_reduction 'BRUKER SMART CCD DIFFRACTOMETER'
_computing_molecular_graphics 'SIEMENS SHELXTL'
_computing_publication_material 'SIEMENS SHELXTL'
_computing_structure_refinement 'SHELXL-97 (Sheldrick, 1997)'
_computing_structure_solution 'SHELXS-97 (Sheldrick, 1990)'
_diffrn_ambient_temperature 293(2)
_diffrn_measured_fraction_theta_full 0.998
_diffrn_measured_fraction_theta_max 0.998
_diffrn_measurement_device_type 'BRUKER SMART CCD DIFFRACTOMETER'
_diffrn_measurement_method 'OMEGA SCAN'
_diffrn_radiation_monochromator graphite
_diffrn_radiation_source 'fine-focus sealed tube'
_diffrn_radiation_type MoK\a
_diffrn_radiation_wavelength 0.71073
_diffrn_reflns_av_R_equivalents 0.0872
_diffrn_reflns_av_sigmaI/netI 0.0645
_diffrn_reflns_limit_h_max 13
_diffrn_reflns_limit_h_min -17
_diffrn_reflns_limit_k_max 18
_diffrn_reflns_limit_k_min -18
_diffrn_reflns_limit_l_max 21
_diffrn_reflns_limit_l_min -21
_diffrn_reflns_number 20152
_diffrn_reflns_theta_full 28.04
_diffrn_reflns_theta_max 28.04
_diffrn_reflns_theta_min 2.43
_exptl_absorpt_coefficient_mu 0.121
_exptl_absorpt_correction_T_max 1.0000
_exptl_absorpt_correction_T_min 0.071430
_exptl_absorpt_correction_type multi-scan
_exptl_crystal_colour colourless
_exptl_crystal_density_diffrn 1.069
_exptl_crystal_density_method 'not measured'
_exptl_crystal_description block
_exptl_crystal_F_000 1056
_exptl_crystal_size_max 0.50
_exptl_crystal_size_mid 0.40
_exptl_crystal_size_min 0.30
_refine_diff_density_max 0.271
_refine_diff_density_min -0.189
_refine_diff_density_rms 0.047
_refine_ls_extinction_method none
_refine_ls_goodness_of_fit_ref 1.002
_refine_ls_hydrogen_treatment riding
_refine_ls_matrix_type full
_refine_ls_number_parameters 220
_refine_ls_number_reflns 3791
_refine_ls_number_restraints 0
_refine_ls_restrained_S_all 1.002
_refine_ls_R_factor_all 0.1396
_refine_ls_R_factor_gt 0.0667
_refine_ls_shift/su_max 0.000
_refine_ls_shift/su_mean 0.000
_refine_ls_structure_factor_coef Fsqd
_refine_ls_weighting_details 'calc w=1/[\s^2^(Fo^2^)+(0.1033P)^2^+0.0595P] where P=(Fo^2^+2Fc^2^)/3'
_refine_ls_weighting_scheme calc
_refine_ls_wR_factor_gt 0.1606
_refine_ls_wR_factor_ref 0.2033
_reflns_number_gt 1900
_reflns_number_total 3791
_reflns_threshold_expression >2sigma(I)
_cod_data_source_file om4009235_si_002.cif
_cod_data_source_block 12a
_cod_depositor_comments
;
The following automatic conversions were performed:

'_symmetry_cell_setting' value 'Orthorhombic' changed to
'orthorhombic' according to
/home/saulius/struct/CIF-dictionaries/cif_core.dic dictionary named
'cif_core.dic' version 2.4.2 from 2011-04-26.

Automatic conversion script
Id: cif_fix_values 1891 2012-01-12 08:04:46Z andrius 
;
_cod_original_sg_symbol_H-M Pbca
_cod_database_code 4082135

loop_
_symmetry_equiv_pos_as_xyz
'x, y, z'
'-x+1/2, -y, z+1/2'
'-x, y+1/2, -z+1/2'
'x+1/2, -y+1/2, -z'
'-x, -y, -z'
'x-1/2, y, -z-1/2'
'x, -y-1/2, z-1/2'
'-x-1/2, y-1/2, z'

loop_
_atom_site_label
_atom_site_type_symbol
_atom_site_fract_x
_atom_site_fract_y
_atom_site_fract_z
_atom_site_U_iso_or_equiv
_atom_site_adp_type
_atom_site_occupancy
_atom_site_symmetry_multiplicity
_atom_site_calc_flag
_atom_site_refinement_flags
Si1 Si 0.87051(6) 0.17448(6) 0.59387(4) 0.0687(3) Uani 1 1 d .
C2 C 0.85376(16) 0.02388(15) 0.70245(13) 0.0529(6) Uani 1 1 d .
C3 C 0.89190(14) 0.11771(15) 0.75337(13) 0.0474(5) Uani 1 1 d .
C11 C 0.8352(2) 0.0475(2) 0.61465(15) 0.0801(9) Uani 1 1 d .
H11A H 0.7652 0.0379 0.6020 0.096 Uiso 1 1 calc R
H11B H 0.8743 0.0054 0.5809 0.096 Uiso 1 1 calc R
C12 C 0.9008(2) 0.20528(17) 0.70098(14) 0.0670(7) Uani 1 1 d .
H12A H 0.9682 0.2303 0.7042 0.080 Uiso 1 1 calc R
H12B H 0.8553 0.2540 0.7200 0.080 Uiso 1 1 calc R
C13 C 0.7648(2) 0.2468(2) 0.55786(18) 0.0982(10) Uani 1 1 d .
H13A H 0.7867 0.3110 0.5489 0.147 Uiso 1 1 calc R
H13B H 0.7127 0.2464 0.5974 0.147 Uiso 1 1 calc R
H13C H 0.7400 0.2206 0.5085 0.147 Uiso 1 1 calc R
C14 C 0.9789(3) 0.1839(3) 0.5257(2) 0.1159(13) Uani 1 1 d .
H14A H 0.9947 0.2498 0.5172 0.174 Uiso 1 1 calc R
H14B H 0.9630 0.1546 0.4752 0.174 Uiso 1 1 calc R
H14C H 1.0352 0.1522 0.5493 0.174 Uiso 1 1 calc R
B1 B 0.76575(19) 0.0646(2) 0.78449(18) 0.0591(7) Uani 1 1 d .
B4 B 0.8547(2) 0.1358(2) 0.84739(16) 0.0564(7) Uani 1 1 d .
H4 H 0.8453(15) 0.2066(16) 0.8613(11) 0.050(6) Uiso 1 1 d .
B5 B 0.7838(3) 0.0491(3) 0.8951(2) 0.0773(10) Uani 1 1 d .
H5 H 0.729(2) 0.080(2) 0.9400(18) 0.117(10) Uiso 1 1 d .
B6 B 0.7473(3) -0.0498(2) 0.8423(2) 0.0794(10) Uani 1 1 d .
H6 H 0.675(2) -0.082(2) 0.8599(17) 0.117(10) Uiso 1 1 d .
B7 B 0.7803(2) -0.0584(2) 0.7434(2) 0.0694(9) Uani 1 1 d .
H7 H 0.7292(17) -0.0849(19) 0.6983(15) 0.085(8) Uiso 1 1 d .
B8 B 0.9723(2) 0.0282(2) 0.7371(2) 0.0622(8) Uani 1 1 d .
H8 H 1.0296(18) 0.0404(18) 0.6977(13) 0.073(7) Uiso 1 1 d .
B9 B 0.9749(2) 0.0910(2) 0.82630(18) 0.0618(8) Uani 1 1 d .
H9 H 1.044(2) 0.1372(19) 0.8293(16) 0.095(9) Uiso 1 1 d .
B10 B 0.9134(3) 0.0504(2) 0.90904(19) 0.0717(9) Uani 1 1 d .
H10 H 0.951(2) 0.070(2) 0.9628(18) 0.104(9) Uiso 1 1 d .
B11 B 0.8510(3) -0.0561(3) 0.9055(2) 0.0823(10) Uani 1 1 d .
H11 H 0.8510(18) -0.099(2) 0.9614(18) 0.102(9) Uiso 1 1 d .
B12 B 0.8488(2) -0.1208(2) 0.8166(2) 0.0749(9) Uani 1 1 d .
H12 H 0.8468(19) -0.200(2) 0.8259(16) 0.094(9) Uiso 1 1 d .
B13 B 0.9086(2) -0.0788(2) 0.7339(2) 0.0693(9) Uani 1 1 d .
H13 H 0.9383(17) -0.1219(17) 0.6853(14) 0.068(7) Uiso 1 1 d .
B14 B 0.9622(2) -0.0430(2) 0.8355(2) 0.0713(9) Uani 1 1 d .
H14 H 1.0292(19) -0.0786(19) 0.8539(15) 0.088(8) Uiso 1 1 d .
H1 H 0.7093(16) 0.1098(16) 0.7557(13) 0.070(7) Uiso 1 1 d .

loop_
_atom_site_aniso_label
_atom_site_aniso_U_11
_atom_site_aniso_U_22
_atom_site_aniso_U_33
_atom_site_aniso_U_23
_atom_site_aniso_U_13
_atom_site_aniso_U_12
Si1 0.0887(6) 0.0644(6) 0.0529(4) 0.0026(3) 0.0006(3) -0.0096(4)
C2 0.0614(14) 0.0389(13) 0.0584(13) -0.0088(10) -0.0050(10) -0.0074(10)
C3 0.0480(11) 0.0370(12) 0.0570(13) -0.0036(10) -0.0064(10) -0.0045(9)
C11 0.112(2) 0.0680(19) 0.0599(15) -0.0108(13) -0.0134(15) -0.0138(16)
C12 0.0905(19) 0.0457(15) 0.0648(15) 0.0014(12) -0.0084(13) -0.0147(13)
C13 0.123(3) 0.086(2) 0.085(2) 0.0018(17) -0.0278(19) -0.0001(19)
C14 0.121(3) 0.136(4) 0.091(2) 0.006(2) 0.032(2) -0.014(2)
B1 0.0409(14) 0.0537(18) 0.0826(19) 0.0016(14) -0.0047(13) 0.0066(12)
B4 0.0652(17) 0.0482(17) 0.0558(15) -0.0042(13) -0.0065(12) 0.0118(14)
B5 0.078(2) 0.071(2) 0.083(2) 0.0105(17) 0.0237(17) 0.0126(17)
B6 0.0614(19) 0.065(2) 0.111(3) 0.0260(19) 0.0105(17) -0.0053(16)
B7 0.0587(17) 0.0500(18) 0.100(2) 0.0058(16) -0.0171(16) -0.0157(14)
B8 0.0448(14) 0.0562(18) 0.086(2) -0.0108(15) 0.0087(14) -0.0009(13)
B9 0.0487(15) 0.0590(19) 0.078(2) -0.0033(15) -0.0138(13) -0.0010(13)
B10 0.086(2) 0.065(2) 0.0646(19) 0.0043(15) -0.0154(16) 0.0119(17)
B11 0.091(3) 0.069(2) 0.087(2) 0.0280(19) 0.0050(18) 0.0101(18)
B12 0.069(2) 0.0430(18) 0.113(3) 0.0113(17) -0.0087(18) 0.0000(15)
B13 0.0691(19) 0.0428(18) 0.096(2) -0.0136(16) 0.0023(17) 0.0065(14)
B14 0.0532(17) 0.059(2) 0.102(2) 0.0061(17) -0.0161(15) 0.0163(14)

loop_
_atom_type_symbol
_atom_type_description
_atom_type_scat_dispersion_real
_atom_type_scat_dispersion_imag
_atom_type_scat_source
C C 0.0033 0.0016 'International Tables Vol C Tables 4.2.6.8 and 6.1.1.4'
H H 0.0000 0.0000 'International Tables Vol C Tables 4.2.6.8 and 6.1.1.4'
B B 0.0013 0.0007 'International Tables Vol C Tables 4.2.6.8 and 6.1.1.4'
Si Si 0.0817 0.0704 'International Tables Vol C Tables 4.2.6.8 and 6.1.1.4'

loop_
_geom_angle_atom_site_label_1
_geom_angle_atom_site_label_2
_geom_angle_atom_site_label_3
_geom_angle
C13 Si1 C14 111.41(17)
C13 Si1 C11 112.92(15)
C14 Si1 C11 112.29(17)
C13 Si1 C12 110.36(14)
C14 Si1 C12 113.35(15)
C11 Si1 C12 95.64(11)
C11 C2 C3 111.78(19)
C11 C2 B7 116.7(2)
C3 C2 B7 121.87(19)
C11 C2 B8 118.3(2)
C3 C2 B8 60.32(14)
B7 C2 B8 116.2(2)
C11 C2 B13 123.5(2)
C3 C2 B13 112.68(18)
B7 C2 B13 62.70(17)
B8 C2 B13 61.26(16)
C11 C2 B1 121.7(2)
C3 C2 B1 65.22(13)
B7 C2 B1 62.95(16)
B8 C2 B1 109.19(17)
B13 C2 B1 107.66(19)
C12 C3 C2 112.21(18)
C12 C3 B4 116.3(2)
C2 C3 B4 120.87(18)
C12 C3 B8 117.7(2)
C2 C3 B8 61.12(14)
B4 C3 B8 117.33(19)
C12 C3 B9 122.89(19)
C2 C3 B9 113.38(18)
B4 C3 B9 63.54(16)
B8 C3 B9 61.77(17)
C12 C3 B1 122.77(18)
C2 C3 B1 63.56(13)
B4 C3 B1 62.65(15)
B8 C3 B1 108.54(17)
B9 C3 B1 107.45(18)
C2 C11 Si1 110.08(17)
C3 C12 Si1 110.06(16)
B7 B1 B5 103.9(2)
B7 B1 B4 129.13(19)
B5 B1 B4 55.24(17)
B7 B1 B6 54.15(18)
B5 B1 B6 54.28(18)
B4 B1 B6 104.6(2)
B7 B1 C2 52.51(14)
B5 B1 C2 126.49(19)
B4 B1 C2 99.66(16)
B6 B1 C2 101.11(19)
B7 B1 C3 99.70(17)
B5 B1 C3 101.36(18)
B4 B1 C3 51.94(13)
B6 B1 C3 125.70(19)
C2 B1 C3 51.22(11)
C3 B4 B5 119.2(2)
C3 B4 B10 108.1(2)
B5 B4 B10 60.1(2)
C3 B4 B9 58.95(15)
B5 B4 B9 109.9(2)
B10 B4 B9 57.74(18)
C3 B4 B1 65.40(15)
B5 B4 B1 62.24(18)
B10 B4 B1 104.2(2)
B9 B4 B1 106.23(19)
B6 B5 B4 119.3(2)
B6 B5 B11 60.7(2)
B4 B5 B11 111.0(2)
B6 B5 B10 111.0(2)
B4 B5 B10 60.73(18)
B11 B5 B10 58.8(2)
B6 B5 B1 63.43(19)
B4 B5 B1 62.52(16)
B11 B5 B1 105.3(2)
B10 B5 B1 104.9(2)
B7 B6 B5 118.4(2)
B7 B6 B12 61.3(2)
B5 B6 B12 111.5(2)
B7 B6 B11 111.8(2)
B5 B6 B11 60.3(2)
B12 B6 B11 59.8(2)
B7 B6 B1 62.26(17)
B5 B6 B1 62.29(19)
B12 B6 B1 105.0(2)
B11 B6 B1 104.2(2)
C2 B7 B6 119.9(2)
C2 B7 B13 59.71(16)
B6 B7 B13 110.7(2)
C2 B7 B12 108.7(2)
B6 B7 B12 60.2(2)
B13 B7 B12 57.90(18)
C2 B7 B1 64.54(15)
B6 B7 B1 63.59(19)
B13 B7 B1 106.70(19)
B12 B7 B1 105.1(2)
C3 B8 C2 58.56(13)
C3 B8 B9 59.40(15)
C2 B8 B9 109.25(19)
C3 B8 B13 109.83(19)
C2 B8 B13 59.65(15)
B9 B8 B13 118.7(2)
C3 B8 B14 101.91(19)
C2 B8 B14 101.85(19)
B9 B8 B14 62.30(18)
B13 B8 B14 62.61(19)
C3 B9 B10 109.7(2)
C3 B9 B8 58.83(15)
B10 B9 B8 120.9(2)
C3 B9 B4 57.50(14)
B10 B9 B4 61.11(18)
B8 B9 B4 109.56(19)
C3 B9 B14 102.64(19)
B10 B9 B14 63.81(19)
B8 B9 B14 63.90(19)
B4 B9 B14 104.8(2)
B9 B10 B11 120.1(3)
B9 B10 B5 112.1(2)
B11 B10 B5 60.2(2)
B9 B10 B4 61.14(17)
B11 B10 B4 110.8(2)
B5 B10 B4 59.19(18)
B9 B10 B14 63.00(19)
B11 B10 B14 63.0(2)
B5 B10 B14 104.3(2)
B4 B10 B14 104.3(2)
B10 B11 B12 119.6(3)
B10 B11 B5 61.0(2)
B12 B11 B5 110.5(3)
B10 B11 B6 111.4(2)
B12 B11 B6 59.9(2)
B5 B11 B6 59.0(2)
B10 B11 B14 63.5(2)
B12 B11 B14 62.70(19)
B5 B11 B14 105.2(2)
B6 B11 B14 104.4(2)
B13 B12 B11 120.1(2)
B13 B12 B6 111.7(2)
B11 B12 B6 60.3(2)
B13 B12 B7 60.81(19)
B11 B12 B7 109.8(2)
B6 B12 B7 58.52(19)
B13 B12 B14 63.66(19)
B11 B12 B14 62.9(2)
B6 B12 B14 104.8(2)
B7 B12 B14 104.2(2)
B12 B13 C2 109.8(2)
B12 B13 B8 120.6(2)
C2 B13 B8 59.09(16)
B12 B13 B7 61.29(19)
C2 B13 B7 57.59(15)
B8 B13 B7 109.9(2)
B12 B13 B14 63.3(2)
C2 B13 B14 102.23(19)
B8 B13 B14 63.70(18)
B7 B13 B14 104.3(2)
B9 B14 B12 129.1(2)
B9 B14 B11 102.5(2)
B12 B14 B11 54.4(2)
B9 B14 B13 103.0(2)
B12 B14 B13 53.08(17)
B11 B14 B13 102.9(2)
B9 B14 B10 53.19(17)
B12 B14 B10 103.1(2)
B11 B14 B10 53.48(19)
B13 B14 B10 128.5(2)
B9 B14 B8 53.80(16)
B12 B14 B8 102.4(2)
B11 B14 B8 128.9(2)
B13 B14 B8 53.69(16)
B10 B14 B8 102.3(2)

loop_
_geom_bond_atom_site_label_1
_geom_bond_atom_site_label_2
_geom_bond_distance
Si1 C13 1.843(3)
Si1 C14 1.848(3)
Si1 C11 1.877(3)
Si1 C12 1.879(2)
C2 C11 1.519(3)
C2 C3 1.648(3)
C2 B7 1.663(4)
C2 B8 1.691(3)
C2 B13 1.701(4)
C2 B1 1.893(3)
C3 C12 1.512(3)
C3 B4 1.662(3)
C3 B8 1.678(3)
C3 B9 1.688(3)
C3 B1 1.919(3)
B1 B7 1.867(4)
B1 B5 1.870(5)
B1 B4 1.875(4)
B1 B6 1.889(4)
B4 B5 1.736(4)
B4 B10 1.763(4)
B4 B9 1.764(4)
B5 B6 1.715(5)
B5 B11 1.738(5)
B5 B10 1.752(5)
B6 B7 1.710(5)
B6 B12 1.739(5)
B6 B11 1.745(5)
B7 B13 1.751(4)
B7 B12 1.759(4)
B8 B9 1.728(4)
B8 B13 1.728(4)
B8 B14 1.923(5)
B9 B10 1.703(5)
B9 B14 1.896(4)
B10 B11 1.714(5)
B10 B14 1.909(5)
B11 B12 1.737(6)
B11 B14 1.901(5)
B12 B13 1.699(5)
B12 B14 1.898(4)
B13 B14 1.904(5)
